data_7216897
loop_
_publ_author_name
'Alder, Mark J.'
'Bates, Vanessa M.'
'Cross, Wendy I.'
'Flower, Kevin R.'
'Pritchard, Robin G.'

_publ_section_title
;
 The synthesis and structural characterisation of some azo-containing
 phosphine chalcogenides and comparison to non-phosphorus-containing
 analogues
;
_journal_issue 20
_journal_name_full 'Journal of the Chemical Society, Perkin Transactions 1'
_journal_page_first 2669
_journal_paper_doi 10.1039/b104918f
_journal_year 2001
_chemical_compound_source 'synthesis as described'
_chemical_formula_moiety 'C21 H20 N4 O1'
_chemical_formula_structural 'C21 H20 N4 O1'
_chemical_formula_sum 'C21 H20 N4 O'
_chemical_formula_weight 344.41
_chemical_name_systematic
;
?
;
_space_group_IT_number 33
_symmetry_cell_setting orthorhombic
_symmetry_Int_Tables_number 33
_symmetry_space_group_name_Hall 'P 2c -2n'
_symmetry_space_group_name_H-M 'P n a 21'
_atom_sites_solution_hydrogens geom
_atom_sites_solution_primary direct
_atom_sites_solution_secondary difmap
_audit_conform_dict_location ftp://ftp.iucr.org/cifdics/cif_core.dic
_audit_conform_dict_name cif_core.dic
_audit_conform_dict_version 2.1
_audit_creation_date 2000-10-30T23:19:17-00:00
_audit_creation_method 'WinGX routine CIF_UPDATE'
_cell_angle_alpha 90
_cell_angle_beta 90
_cell_angle_gamma 90
_cell_formula_units_Z 4
_cell_length_a 18.942(4)
_cell_length_b 20.515(3)
_cell_length_c 4.6558(10)
_cell_measurement_reflns_used 25
_cell_measurement_temperature 293(2)
_cell_measurement_theta_max 11.4
_cell_measurement_theta_min 6.2
_cell_measurement_wavelength 1.54178
_cell_volume 1809.2(6)
_computing_cell_refinement 'ADC6-INDEX (MSC, 1990)'
_computing_data_collection 'AFC6-COLLECT (MSC, 1990)'
_computing_data_reduction 'PROCESS (MSC, 1990)'
_computing_molecular_graphics 'Ortep-3 for Windows (Farrugia, 1997)'
_computing_publication_material 'WinGX publication routines (Farrugia, 1999)'
_computing_structure_refinement 'SHELXL-97 (Sheldrick, 1997)'
_computing_structure_solution 'SHELXS-97 (Sheldrick, 1997)'
_diffrn_ambient_temperature 293(2)
_diffrn_measured_fraction_theta_full 0.994
_diffrn_measured_fraction_theta_max 0.994
_diffrn_radiation_monochromator graphite
_diffrn_radiation_probe x-ray
_diffrn_radiation_type CuK\a
_diffrn_radiation_wavelength 1.54178
_diffrn_reflns_av_R_equivalents 0.121
_diffrn_reflns_av_unetI/netI 0.1496
_diffrn_reflns_limit_h_max 21
_diffrn_reflns_limit_h_min -13
_diffrn_reflns_limit_k_max 23
_diffrn_reflns_limit_k_min -23
_diffrn_reflns_limit_l_max 5
_diffrn_reflns_limit_l_min -5
_diffrn_reflns_number 6653
_diffrn_reflns_theta_full 65.04
_diffrn_reflns_theta_max 65.04
_diffrn_reflns_theta_min 3.18
_exptl_absorpt_coefficient_mu 0.641
_exptl_crystal_colour 'dark orange'
_exptl_crystal_density_diffrn 1.264
_exptl_crystal_density_method 'not measured'
_exptl_crystal_description needle
_exptl_crystal_F_000 728
_exptl_crystal_size_max 0.4
_exptl_crystal_size_mid 0.15
_exptl_crystal_size_min 0.1
_refine_diff_density_max 0.197
_refine_diff_density_min -0.197
_refine_diff_density_rms 0.041
_refine_ls_abs_structure_details 'Flack H D (1983), Acta Cryst. A39, 876-881'
_refine_ls_abs_structure_Flack 0.1(12)
_refine_ls_extinction_method none
_refine_ls_goodness_of_fit_ref 1.07
_refine_ls_hydrogen_treatment mixed
_refine_ls_matrix_type full
_refine_ls_number_parameters 242
_refine_ls_number_reflns 3048
_refine_ls_number_restraints 1
_refine_ls_restrained_S_all 1.07
_refine_ls_R_factor_all 0.1883
_refine_ls_R_factor_gt 0.085
_refine_ls_shift/su_max 0.072
_refine_ls_shift/su_mean 0.015
_refine_ls_structure_factor_coef Fsqd
_refine_ls_weighting_details 'calc w=1/[\s^2^(Fo^2^)+(0.0668P)^2^+0.0000P] where P=(Fo^2^+2Fc^2^)/3'
_refine_ls_weighting_scheme calc
_refine_ls_wR_factor_gt 0.1656
_refine_ls_wR_factor_ref 0.2121
_reflns_number_gt 1228
_reflns_number_total 3048
_reflns_threshold_expression >2sigma(I)
_cod_data_source_file b104918f.txt
_cod_data_source_block comp6
_cod_database_code 7216897

loop_
_symmetry_equiv_pos_as_xyz
'x, y, z'
'-x, -y, z+1/2'
'-x+1/2, y+1/2, z+1/2'
'x+1/2, -y+1/2, z'

loop_
_atom_site_label
_atom_site_type_symbol
_atom_site_fract_x
_atom_site_fract_y
_atom_site_fract_z
_atom_site_U_iso_or_equiv
_atom_site_adp_type
_atom_site_occupancy
_atom_site_symmetry_multiplicity
_atom_site_calc_flag
_atom_site_refinement_flags
N1 N 0.2063(3) 0.6211(3) 0.8530(14) 0.0656(18) Uani 1 1 d .
N2 N 0.2562(3) 0.6427(3) 1.0050(14) 0.0671(18) Uani 1 1 d .
N3 N 0.0231(4) 0.6672(3) 0.1831(12) 0.0640(19) Uani 1 1 d .
N4 N -0.0192(4) 0.7077(3) 0.0657(16) 0.0706(19) Uani 1 1 d .
O1 O 0.0310(3) 0.8034(2) 0.3464(15) 0.092(2) Uani 1 1 d .
C1 C 0.0739(4) 0.7577(3) 0.4648(16) 0.065(2) Uani 1 1 d .
C2 C 0.0695(4) 0.6913(3) 0.3846(18) 0.062(2) Uani 1 1 d .
C3 C 0.1150(4) 0.6465(3) 0.5209(15) 0.057(2) Uani 1 1 d .
C4 C 0.1647(4) 0.6691(4) 0.7177(17) 0.063(2) Uani 1 1 d .
C5 C 0.1683(4) 0.7366(3) 0.798(2) 0.073(2) Uani 1 1 d .
H5 H 0.2002 0.7511 0.9355 0.088 Uiso 1 1 calc R
C6 C 0.1222(5) 0.7798(4) 0.6604(18) 0.076(3) Uani 1 1 d .
H6 H 0.1244 0.8241 0.7026 0.091 Uiso 1 1 calc R
C7 C 0.2961(4) 0.5946(4) 1.1393(18) 0.065(2) Uani 1 1 d .
C8 C 0.3539(5) 0.6153(3) 1.294(2) 0.074(3) Uani 1 1 d .
H8 H 0.3647 0.6595 1.2959 0.089 Uiso 1 1 calc R
C9 C 0.3966(4) 0.5727(3) 1.4491(19) 0.077(3) Uani 1 1 d .
H9 H 0.4345 0.5884 1.5559 0.093 Uiso 1 1 calc R
C10 C 0.3819(4) 0.5070(4) 1.4413(19) 0.075(2) Uani 1 1 d .
C11 C 0.3239(5) 0.4865(4) 1.2893(19) 0.074(2) Uani 1 1 d .
H11 H 0.3118 0.4426 1.2926 0.088 Uiso 1 1 calc R
C12 C 0.2828(5) 0.5293(4) 1.1314(18) 0.078(3) Uani 1 1 d .
H12 H 0.246 0.5134 1.0194 0.094 Uiso 1 1 calc R
C13 C -0.0679(4) 0.6819(3) -0.1341(18) 0.062(2) Uani 1 1 d .
C14 C -0.1143(4) 0.7271(3) -0.2621(15) 0.061(2) Uani 1 1 d .
H14 H -0.1115 0.7711 -0.2153 0.073 Uiso 1 1 calc R
C15 C -0.1641(4) 0.7056(4) -0.4577(18) 0.066(2) Uani 1 1 d .
H15 H -0.1964 0.7355 -0.531 0.08 Uiso 1 1 calc R
C16 C -0.1680(5) 0.6425(4) -0.5475(17) 0.070(2) Uani 1 1 d .
C17 C -0.1210(4) 0.6000(4) -0.4261(17) 0.071(2) Uani 1 1 d .
H17 H -0.1232 0.5565 -0.4822 0.085 Uiso 1 1 calc R
C18 C -0.0700(4) 0.6172(3) -0.2241(18) 0.069(2) Uani 1 1 d .
H18 H -0.0385 0.5866 -0.1519 0.083 Uiso 1 1 calc R
C19 C 0.1084(4) 0.5749(3) 0.4506(17) 0.068(2) Uani 1 1 d .
H19A H 0.1338 0.5656 0.2771 0.102 Uiso 1 1 calc R
H19B H 0.0595 0.564 0.4249 0.102 Uiso 1 1 calc R
H19C H 0.1276 0.5495 0.6053 0.102 Uiso 1 1 calc R
C20 C 0.4260(5) 0.4574(4) 1.606(2) 0.106(3) Uani 1 1 d .
H20A H 0.4292 0.4703 1.8037 0.159 Uiso 1 1 calc R
H20B H 0.4725 0.4554 1.5244 0.159 Uiso 1 1 calc R
H20C H 0.4041 0.4153 1.5936 0.159 Uiso 1 1 calc R
C21 C -0.2233(5) 0.6204(4) -0.7554(18) 0.088(3) Uani 1 1 d .
H21A H -0.2692 0.6311 -0.6818 0.131 Uiso 1 1 calc R
H21B H -0.2198 0.574 -0.7811 0.131 Uiso 1 1 calc R
H21C H -0.2163 0.6418 -0.9365 0.131 Uiso 1 1 calc R
H1 H -0.002(4) 0.774(4) 0.174(18) 0.10(3) Uiso 1 1 d .

loop_
_atom_site_aniso_label
_atom_site_aniso_U_11
_atom_site_aniso_U_22
_atom_site_aniso_U_33
_atom_site_aniso_U_23
_atom_site_aniso_U_13
_atom_site_aniso_U_12
N1 0.057(4) 0.077(4) 0.063(4) -0.002(3) -0.020(4) 0.004(3)
N2 0.069(5) 0.062(3) 0.069(5) 0.002(3) -0.009(4) 0.010(3)
N3 0.071(5) 0.071(4) 0.050(5) -0.004(3) 0.004(4) -0.002(4)
N4 0.073(5) 0.069(4) 0.070(5) 0.005(3) 0.000(4) 0.000(4)
O1 0.104(5) 0.059(3) 0.111(5) 0.009(4) -0.011(5) 0.000(3)
C1 0.061(5) 0.065(5) 0.068(6) -0.004(4) -0.008(5) 0.004(4)
C2 0.076(6) 0.055(4) 0.056(5) -0.004(4) 0.003(5) -0.013(4)
C3 0.057(5) 0.049(4) 0.065(5) -0.010(3) -0.022(4) -0.006(3)
C4 0.059(5) 0.068(5) 0.062(6) 0.004(4) 0.021(5) -0.006(4)
C5 0.079(6) 0.059(5) 0.082(6) -0.009(5) 0.021(6) 0.014(4)
C6 0.084(7) 0.060(5) 0.084(7) 0.003(4) 0.010(6) -0.011(4)
C7 0.063(6) 0.054(4) 0.078(6) -0.014(4) 0.009(5) -0.009(4)
C8 0.086(7) 0.059(4) 0.077(6) 0.004(4) 0.002(6) 0.007(4)
C9 0.071(6) 0.065(5) 0.097(7) -0.010(4) -0.025(6) 0.011(4)
C10 0.061(5) 0.078(5) 0.086(7) 0.002(5) -0.006(5) -0.009(4)
C11 0.078(6) 0.064(4) 0.079(7) 0.001(5) 0.008(6) -0.009(4)
C12 0.095(7) 0.076(5) 0.064(6) -0.002(4) -0.005(6) -0.011(5)
C13 0.065(5) 0.062(4) 0.060(5) 0.000(4) 0.014(5) -0.005(4)
C14 0.080(6) 0.054(4) 0.049(5) 0.008(3) 0.006(5) 0.004(4)
C15 0.068(6) 0.077(5) 0.054(5) -0.001(4) -0.027(5) 0.009(4)
C16 0.075(6) 0.080(5) 0.056(5) 0.009(4) 0.007(5) -0.006(5)
C17 0.075(6) 0.078(5) 0.060(5) -0.012(4) -0.027(5) -0.025(5)
C18 0.071(6) 0.060(4) 0.077(6) 0.024(4) 0.016(5) 0.003(4)
C19 0.072(6) 0.053(4) 0.078(6) -0.015(4) -0.029(5) -0.007(3)
C20 0.122(10) 0.094(6) 0.102(8) 0.015(6) -0.008(7) 0.014(6)
C21 0.081(7) 0.113(7) 0.068(6) 0.009(5) -0.007(6) -0.023(5)

loop_
_atom_type_symbol
_atom_type_description
_atom_type_scat_dispersion_real
_atom_type_scat_dispersion_imag
_atom_type_scat_source
C C 0.0181 0.0091 'International Tables Vol C Tables 4.2.6.8 and 6.1.1.4'
H H 0 0 'International Tables Vol C Tables 4.2.6.8 and 6.1.1.4'
N N 0.0311 0.018 'International Tables Vol C Tables 4.2.6.8 and 6.1.1.4'
O O 0.0492 0.0322 'International Tables Vol C Tables 4.2.6.8 and 6.1.1.4'

loop_
_geom_angle_atom_site_label_1
_geom_angle_atom_site_label_2
_geom_angle_atom_site_label_3
_geom_angle
N2 N1 C4 115.1(6)
N1 N2 C7 114.2(6)
N4 N3 C2 117.3(6)
N3 N4 C13 116.7(6)
O1 C1 C6 116.2(7)
O1 C1 C2 121.5(8)
C6 C1 C2 122.3(7)
N3 C2 C3 117.6(6)
N3 C2 C1 124.3(7)
C3 C2 C1 118.1(7)
C4 C3 C2 119.6(6)
C4 C3 C19 121.4(6)
C2 C3 C19 119.0(6)
C3 C4 N1 116.1(7)
C3 C4 C5 121.6(8)
N1 C4 C5 122.1(8)
C6 C5 C4 117.6(9)
C1 C6 C5 120.8(8)
C12 C7 C8 117.6(8)
C12 C7 N2 125.7(8)
C8 C7 N2 116.7(7)
C7 C8 C9 122.7(8)
C10 C9 C8 118.8(8)
C11 C10 C9 118.3(8)
C11 C10 C20 119.7(7)
C9 C10 C20 121.9(8)
C10 C11 C12 122.0(8)
C7 C12 C11 120.3(9)
C18 C13 C14 118.7(8)
C18 C13 N4 125.0(7)
C14 C13 N4 116.1(6)
C15 C14 C13 119.6(7)
C16 C15 C14 122.8(8)
C15 C16 C17 116.3(8)
C15 C16 C21 121.6(8)
C17 C16 C21 122.0(7)
C16 C17 C18 124.6(7)
C13 C18 C17 117.8(8)

loop_
_geom_bond_atom_site_label_1
_geom_bond_atom_site_label_2
_geom_bond_distance
N1 N2 1.261(7)
N1 C4 1.409(9)
N2 C7 1.392(10)
N3 N4 1.276(8)
N3 C2 1.377(9)
N4 C13 1.412(9)
O1 C1 1.358(8)
C1 C6 1.368(10)
C1 C2 1.415(9)
C2 C3 1.411(10)
C3 C4 1.392(9)
C3 C19 1.512(8)
C4 C5 1.437(9)
C5 C6 1.399(11)
C7 C12 1.363(9)
C7 C8 1.377(11)
C8 C9 1.391(11)
C9 C10 1.378(9)
C10 C11 1.372(10)
C10 C20 1.523(11)
C11 C12 1.384(11)
C13 C18 1.392(9)
C13 C14 1.410(10)
C14 C15 1.384(10)
C15 C16 1.363(10)
C16 C17 1.369(11)
C16 C21 1.496(11)
C17 C18 1.394(10)
